data_4127894
loop_
_publ_author_name
'Lysova, Anna A.'
'Samsonenko, Denis G.'
'Dorovatovskii, Pavel V.'
'Lazarenko, Vladimir A.'
'Khrustalev, Victor N.'
'Kovalenko, Konstantin A.'
'Dybtsev, Danil N.'
'Fedin, Vladimir P.'

_publ_section_title
;
 Tuning the Molecular and Cationic Affinity in a Series of Multifunctional
 Metal-Organic Frameworks Based on Dodecanuclear Zn(II) Carboxylate
 Wheels.
;
_journal_issue 43
_journal_name_full 'Journal of the American Chemical Society'
_journal_page_first 17260
_journal_page_last 17269
_journal_paper_doi 10.1021/jacs.9b08322
_journal_volume 141
_journal_year 2019
_chemical_formula_sum 'C27 H43 N3 O19 S2 Zn4'
_chemical_formula_weight 1039.24
_space_group_crystal_system trigonal
_space_group_IT_number 166
_space_group_name_Hall '-R 3 2"'
_space_group_name_H-M_alt 'R -3 m :H'
_symmetry_space_group_name_Hall '-R 3 2"'
_symmetry_space_group_name_H-M 'R -3 m :H'
_atom_sites_solution_hydrogens geom
_atom_sites_solution_primary dual
_atom_sites_solution_secondary difmap
_audit_creation_method SHELXL-2018/3
_cell_angle_alpha 90
_cell_angle_beta 90
_cell_angle_gamma 120
_cell_formula_units_Z 9
_cell_length_a 32.0133(5)
_cell_length_b 32.0133(5)
_cell_length_c 11.7265(3)
_cell_measurement_reflns_used 600
_cell_measurement_temperature 100(2)
_cell_measurement_theta_max 30.0
_cell_measurement_theta_min 3.5
_cell_volume 10407.8(4)
_computing_cell_refinement 'iMosflm (Battye et al., 2011)'
_computing_data_collection 'Marccd (Doyle, 2011)'
_computing_data_reduction iMosflm
_computing_molecular_graphics 'ShelXle (H\"ubschle, 2011)'
_computing_publication_material 'CIFTAB (Sheldrick, 2015)'
_computing_structure_refinement 'SHELXL-2018 (Sheldrick, 2015)'
_computing_structure_solution 'SHELXT-2018 (Sheldrick, 2015)'
_diffrn_ambient_temperature 100(2)
_diffrn_measured_fraction_theta_full 0.997
_diffrn_measured_fraction_theta_max 0.997
_diffrn_measurement_device_type 'Rayonix SX-165 CCD'
_diffrn_measurement_method '\f scan'
_diffrn_radiation_monochromator 'Double Crystal Monochromator'
_diffrn_radiation_source synchrotron
_diffrn_radiation_type synchrotron
_diffrn_radiation_wavelength 0.80246
_diffrn_reflns_av_R_equivalents 0.0748
_diffrn_reflns_av_unetI/netI 0.0363
_diffrn_reflns_Laue_measured_fraction_full 0.997
_diffrn_reflns_Laue_measured_fraction_max 0.997
_diffrn_reflns_limit_h_max 39
_diffrn_reflns_limit_h_min -34
_diffrn_reflns_limit_k_max 39
_diffrn_reflns_limit_k_min -39
_diffrn_reflns_limit_l_max 13
_diffrn_reflns_limit_l_min -14
_diffrn_reflns_number 28847
_diffrn_reflns_point_group_measured_fraction_full 0.997
_diffrn_reflns_point_group_measured_fraction_max 0.997
_diffrn_reflns_theta_full 35.587
_diffrn_reflns_theta_max 36.254
_diffrn_reflns_theta_min 3.474
_diffrn_source synchrotron
_exptl_absorpt_coefficient_mu 5.031
_exptl_absorpt_correction_T_max 0.780
_exptl_absorpt_correction_T_min 0.770
_exptl_absorpt_correction_type multi-scan
_exptl_absorpt_process_details 'Scala (Evans, 2006)'
_exptl_crystal_colour colorless
_exptl_crystal_density_diffrn 1.492
_exptl_crystal_description block
_exptl_crystal_F_000 4770
_exptl_crystal_size_max 0.10
_exptl_crystal_size_mid 0.05
_exptl_crystal_size_min 0.05
_refine_diff_density_max 0.388
_refine_diff_density_min -0.392
_refine_diff_density_rms 0.068
_refine_ls_extinction_coef 0.00015(8)
_refine_ls_extinction_expression Fc^*^=kFc[1+0.001xFc^2^\l^3^/sin(2\q)]^-1/4^
_refine_ls_extinction_method 'SHELXL-2018/3 (Sheldrick 2018)'
_refine_ls_goodness_of_fit_ref 1.120
_refine_ls_hydrogen_treatment constr
_refine_ls_matrix_type full
_refine_ls_number_parameters 159
_refine_ls_number_reflns 2333
_refine_ls_number_restraints 68
_refine_ls_restrained_S_all 1.146
_refine_ls_R_factor_all 0.0819
_refine_ls_R_factor_gt 0.0604
_refine_ls_shift/su_max 0.002
_refine_ls_shift/su_mean 0.000
_refine_ls_structure_factor_coef Fsqd
_refine_ls_weighting_details 'w=1/[\s^2^(Fo^2^)+(0.1061P)^2^+15.4000P] where P=(Fo^2^+2Fc^2^)/3'
_refine_ls_weighting_scheme calc
_refine_ls_wR_factor_gt 0.1876
_refine_ls_wR_factor_ref 0.2050
_reflns_Friedel_coverage 0.000
_reflns_number_gt 1613
_reflns_number_total 2333
_reflns_threshold_expression 'I > 2\s(I)'
_cod_data_source_file ja9b08322_si_006.cif
_cod_data_source_block al65_sq
_cod_database_code 4127894
_shelx_shelxl_version_number 2018/3
_shelx_space_group_comment
;
The symmetry employed for this shelxl refinement is uniquely defined
by the following loop, which should always be used as a source of
symmetry information in preference to the above space-group names.
They are only intended as comments.
;
_shelx_estimated_absorpt_t_min 0.633
_shelx_estimated_absorpt_t_max 0.787

loop_
_space_group_symop_operation_xyz
'x, y, z'
'-y, x-y, z'
'-x+y, -x, z'
'y, x, -z'
'x-y, -y, -z'
'-x, -x+y, -z'
'x+2/3, y+1/3, z+1/3'
'-y+2/3, x-y+1/3, z+1/3'
'-x+y+2/3, -x+1/3, z+1/3'
'y+2/3, x+1/3, -z+1/3'
'x-y+2/3, -y+1/3, -z+1/3'
'-x+2/3, -x+y+1/3, -z+1/3'
'x+1/3, y+2/3, z+2/3'
'-y+1/3, x-y+2/3, z+2/3'
'-x+y+1/3, -x+2/3, z+2/3'
'y+1/3, x+2/3, -z+2/3'
'x-y+1/3, -y+2/3, -z+2/3'
'-x+1/3, -x+y+2/3, -z+2/3'
'-x, -y, -z'
'y, -x+y, -z'
'x-y, x, -z'
'-y, -x, z'
'-x+y, y, z'
'x, x-y, z'
'-x+2/3, -y+1/3, -z+1/3'
'y+2/3, -x+y+1/3, -z+1/3'
'x-y+2/3, x+1/3, -z+1/3'
'-y+2/3, -x+1/3, z+1/3'
'-x+y+2/3, y+1/3, z+1/3'
'x+2/3, x-y+1/3, z+1/3'
'-x+1/3, -y+2/3, -z+2/3'
'y+1/3, -x+y+2/3, -z+2/3'
'x-y+1/3, x+2/3, -z+2/3'
'-y+1/3, -x+2/3, z+2/3'
'-x+y+1/3, y+2/3, z+2/3'
'x+1/3, x-y+2/3, z+2/3'

loop_
_atom_site_label
_atom_site_type_symbol
_atom_site_fract_x
_atom_site_fract_y
_atom_site_fract_z
_atom_site_U_iso_or_equiv
_atom_site_adp_type
_atom_site_occupancy
_atom_site_site_symmetry_order
_atom_site_calc_flag
_atom_site_refinement_flags_posn
_atom_site_refinement_flags_adp
_atom_site_refinement_flags_occupancy
_atom_site_disorder_assembly
_atom_site_disorder_group
Zn1 Zn 0.78723(2) 0.57447(3) 0.86091(7) 0.0805(4) Uani 1 2 d S T P . .
Zn2 Zn 0.666667 0.52946(4) 0.833333 0.1153(5) Uani 1 2 d S T P . .
O11 O 0.65304(16) 0.56467(17) 0.7122(4) 0.1245(16) Uani 1 1 d . . . . .
O12 O 0.57526(14) 0.50969(16) 0.6901(3) 0.1050(13) Uani 1 1 d . . . . .
C11 C 0.6131(2) 0.5490(2) 0.6678(4) 0.0907(15) Uani 1 1 d . . . . .
C12 C 0.60927(17) 0.57959(19) 0.5767(4) 0.0845(15) Uani 1 1 d . . . . .
C13 C 0.6416(2) 0.6240(2) 0.5427(4) 0.1013(18) Uani 1 1 d . . . . .
H13 H 0.673290 0.641714 0.573220 0.122 Uiso 1 1 calc R U . . .
S1 S 0.55647(5) 0.55647(5) 0.500000 0.0863(6) Uani 1 2 d S T P . .
N1 N 0.81584(10) 0.6317(2) 0.7422(4) 0.0748(13) Uani 1 2 d DS TU P . .
C1 C 0.7817(3) 0.6482(3) 0.7155(7) 0.095(3) Uani 0.5 1 d D U P . .
H1A H 0.776599 0.663109 0.784280 0.114 Uiso 0.5 1 calc R U P . .
H1B H 0.750217 0.620204 0.693830 0.114 Uiso 0.5 1 calc R U P . .
C2 C 0.8613(3) 0.6743(3) 0.7847(8) 0.114(4) Uani 0.5 1 d D U P . .
H2A H 0.886652 0.665417 0.793542 0.137 Uiso 0.5 1 calc R U P . .
H2B H 0.855454 0.684187 0.860279 0.137 Uiso 0.5 1 calc R U P . .
C3 C 0.8286(4) 0.6168(3) 0.6331(7) 0.094(3) Uani 0.5 1 d D U P . .
H3A H 0.798855 0.590791 0.597578 0.113 Uiso 0.5 1 calc R U P . .
H3B H 0.850184 0.603738 0.649534 0.113 Uiso 0.5 1 calc R U P . .
O22 O 0.72315(15) 0.52719(17) 0.7961(4) 0.1225(15) Uani 1 1 d D . . . .
O21 O 0.6506(9) 0.4757(9) 0.645(2) 0.196(7) Uani 0.25 1 d D U P A -1
O23 O 0.8037(9) 0.4454(9) 0.665(3) 0.195(7) Uani 0.25 1 d D U P A -1
H23A H 0.819483 0.449958 0.724916 0.292 Uiso 0.25 1 calc R U P A -1
C21 C 0.6897(10) 0.4683(11) 0.6444(17) 0.171(6) Uani 0.25 1 d D U P A -1
H21A H 0.711209 0.486635 0.580126 0.206 Uiso 0.25 1 calc R U P A -1
H21B H 0.678113 0.433690 0.631254 0.206 Uiso 0.25 1 calc R U P A -1
C22 C 0.7188(7) 0.4841(4) 0.7558(13) 0.166(5) Uani 0.5 1 d D U P A -1
C23 C 0.7699(6) 0.4970(4) 0.7173(13) 0.164(5) Uani 0.5 1 d D U P A -1
C24 C 0.7623(9) 0.4471(7) 0.688(3) 0.172(6) Uani 0.25 1 d D U P A -1
H24A H 0.745405 0.425091 0.752299 0.207 Uiso 0.25 1 calc R U P A -1
H24B H 0.740752 0.434657 0.620564 0.207 Uiso 0.25 1 calc R U P A -1

loop_
_atom_site_aniso_label
_atom_site_aniso_U_11
_atom_site_aniso_U_22
_atom_site_aniso_U_33
_atom_site_aniso_U_23
_atom_site_aniso_U_13
_atom_site_aniso_U_12
Zn1 0.0729(5) 0.0932(7) 0.0823(6) -0.0056(4) -0.0028(2) 0.0466(3)
Zn2 0.0652(6) 0.1288(8) 0.1307(9) -0.0050(3) -0.0099(5) 0.0326(3)
O11 0.083(3) 0.128(4) 0.122(3) -0.008(3) -0.032(2) 0.022(2)
O12 0.075(2) 0.121(3) 0.089(2) 0.027(2) -0.0001(18) 0.026(2)
C11 0.077(3) 0.109(4) 0.069(3) -0.010(3) 0.002(3) 0.034(3)
C12 0.072(3) 0.082(3) 0.069(3) -0.007(2) 0.003(2) 0.015(3)
C13 0.072(3) 0.090(4) 0.096(4) -0.013(3) -0.001(3) 0.006(3)
S1 0.0774(8) 0.0774(8) 0.0686(10) 0.0028(5) -0.0028(5) 0.0121(9)
N1 0.066(2) 0.097(3) 0.071(3) -0.007(3) -0.0035(13) 0.0486(17)
C1 0.071(5) 0.115(7) 0.111(7) 0.028(5) 0.006(5) 0.055(5)
C2 0.084(6) 0.127(7) 0.085(6) 0.016(6) -0.022(5) 0.019(6)
C3 0.124(6) 0.095(6) 0.076(5) 0.005(5) 0.009(5) 0.065(5)
O22 0.084(3) 0.125(3) 0.150(4) -0.039(3) -0.015(2) 0.046(3)
O21 0.173(11) 0.116(10) 0.275(13) -0.068(10) -0.031(12) 0.055(9)
O23 0.166(11) 0.118(10) 0.269(13) -0.046(10) -0.028(12) 0.049(10)
C21 0.158(10) 0.101(8) 0.258(12) -0.069(9) -0.032(11) 0.066(8)
C22 0.155(9) 0.099(7) 0.248(11) -0.069(8) -0.033(10) 0.066(8)
C23 0.152(9) 0.102(7) 0.246(11) -0.065(8) -0.031(10) 0.069(7)
C24 0.155(10) 0.108(8) 0.255(12) -0.057(9) -0.028(11) 0.066(8)

loop_
_atom_type_symbol
_atom_type_description
_atom_type_scat_dispersion_real
_atom_type_scat_dispersion_imag
_atom_type_scat_source
C C 0.0070 0.0030 'International Tables Vol C Tables 4.2.6.8 and 6.1.1.4'
H H 0.0000 0.0000 'International Tables Vol C Tables 4.2.6.8 and 6.1.1.4'
N N 0.0130 0.0070 'International Tables Vol C Tables 4.2.6.8 and 6.1.1.4'
O O 0.0210 0.0120 'International Tables Vol C Tables 4.2.6.8 and 6.1.1.4'
S S 0.1970 0.2290 'International Tables Vol C Tables 4.2.6.8 and 6.1.1.4'
Zn Zn -0.2060 2.4400 'International Tables Vol C Tables 4.2.6.8 and 6.1.1.4'

loop_
_geom_angle_atom_site_label_1
_geom_angle_atom_site_label_2
_geom_angle_atom_site_label_3
_geom_angle
_geom_angle_site_symmetry_1
_geom_angle_site_symmetry_3
O12 Zn1 O12 82.7(2) 18_656 32_556
O12 Zn1 N1 99.50(16) 18_656 .
O12 Zn1 N1 99.50(17) 32_556 .
O22 Zn1 O12 93.32(16) 23_655 32_556
O22 Zn1 O12 93.33(16) . 18_656
O22 Zn1 O12 156.5(2) . 32_556
O22 Zn1 O12 156.5(2) 23_655 18_656
O22 Zn1 N1 104.04(18) . .
O22 Zn1 N1 104.04(18) 23_655 .
O22 Zn1 O22 81.0(3) 23_655 .
O11 Zn2 O11 95.1(3) 18_656 .
O22 Zn2 O11 109.9(2) . .
O22 Zn2 O11 109.9(2) 18_656 18_656
O22 Zn2 O11 110.82(18) . 18_656
O22 Zn2 O11 110.82(18) 18_656 .
O22 Zn2 O22 118.0(3) . 18_656
C11 O11 Zn2 123.2(4) . .
C11 O12 Zn1 142.6(4) . 33_546
O11 C11 O12 126.9(6) . .
O11 C11 C12 116.4(5) . .
O12 C11 C12 116.7(5) . .
C11 C12 S1 118.4(4) . .
C13 C12 C11 129.6(5) . .
C13 C12 S1 112.0(5) . .
C12 C13 C13 112.9(4) . 4_556
C12 C13 H13 123.6 . .
C13 C13 H13 123.6 4_556 .
C12 S1 C12 90.2(4) 4_556 .
C1 N1 Zn1 112.1(3) . .
C1 N1 Zn1 112.1(3) 23_655 .
C1 N1 C1 135.5(7) 23_655 .
C1 N1 C2 49.2(6) . 23_655
C1 N1 C2 49.2(6) 23_655 .
C1 N1 C2 107.6(6) . .
C1 N1 C2 107.6(6) 23_655 23_655
C1 N1 C3 60.2(6) . 23_655
C1 N1 C3 60.2(6) 23_655 .
C1 N1 C3 107.7(5) . .
C1 N1 C3 107.7(5) 23_655 23_655
C2 N1 Zn1 111.9(5) . .
C2 N1 Zn1 111.9(5) 23_655 .
C2 N1 C2 62.2(8) . 23_655
C3 N1 Zn1 111.0(5) . .
C3 N1 Zn1 111.0(5) 23_655 .
C3 N1 C2 106.3(5) . .
C3 N1 C2 106.3(5) 23_655 23_655
C3 N1 C2 136.7(6) . 23_655
C3 N1 C2 136.7(6) 23_655 .
C3 N1 C3 51.3(7) . 23_655
N1 C1 C1 111.5(4) . 11_566
N1 C1 H1A 109.3 . .
N1 C1 H1B 109.3 . .
N1 C1 C3 89.2(5) . 25_666
C1 C1 H1A 109.3 11_566 .
C1 C1 H1B 109.3 11_566 .
C1 C1 C3 46.7(6) 11_566 25_666
H1A C1 H1B 108.0 . .
C3 C1 H1A 80.0 25_666 .
C3 C1 H1B 155.1 25_666 .
N1 C2 H2A 109.6 . .
N1 C2 H2B 109.6 . .
N1 C2 C3 110.1(6) . 11_566
H2A C2 H2B 108.2 . .
C3 C2 H2A 109.6 11_566 .
C3 C2 H2B 109.6 11_566 .
N1 C3 C2 112.2(7) . 11_566
N1 C3 H3A 109.2 . .
N1 C3 H3B 109.2 . .
C2 C3 H3A 109.2 11_566 .
C2 C3 H3B 109.2 11_566 .
H3A C3 H3B 107.9 . .
Zn2 O22 Zn1 121.5(2) . .
C22 O22 Zn1 115.8(9) . .
C22 O22 Zn2 119.3(8) . .
C23 O22 Zn1 111.4(8) 23_655 .
C23 O22 Zn2 127.0(8) 23_655 .
C23 O22 C22 24.0(4) 23_655 .
C24 O23 H23A 109.5 . .
O21 C21 H21A 109.0 . .
O21 C21 H21B 109.0 . .
O21 C21 C22 112.9(17) . .
H21A C21 H21B 107.8 . .
C22 C21 H21A 109.0 . .
C22 C21 H21B 109.0 . .
O22 C22 C21 110.8(13) . .
O22 C22 C23 105.4(12) . .
C21 C22 C23 103.1(12) . .
O22 C23 C22 110.7(14) 23_655 .
O22 C23 C24 122.4(15) 23_655 .
C24 C23 C22 101.1(11) . .
O23 C24 C23 115.6(17) . .
O23 C24 H24A 108.4 . .
O23 C24 H24B 108.4 . .
C23 C24 H24A 108.4 . .
C23 C24 H24B 108.4 . .
H24A C24 H24B 107.4 . .

loop_
_geom_bond_atom_site_label_1
_geom_bond_atom_site_label_2
_geom_bond_distance
_geom_bond_site_symmetry_2
_geom_bond_publ_flag
Zn1 O12 2.057(4) 18_656 yes
Zn1 O12 2.058(4) 32_556 ?
Zn1 N1 2.110(6) . yes
Zn1 O22 1.993(4) . yes
Zn1 O22 1.993(4) 23_655 ?
Zn2 O11 1.993(5) . yes
Zn2 O11 1.993(5) 18_656 ?
Zn2 O22 1.897(5) . yes
Zn2 O22 1.897(5) 18_656 ?
O11 C11 1.231(7) . ?
O12 C11 1.263(7) . ?
C11 C12 1.494(8) . ?
C12 C13 1.333(8) . ?
C12 S1 1.722(5) . ?
C13 C13 1.401(12) 4_556 ?
C13 H13 0.9500 . ?
N1 C1 1.468(7) . ?
N1 C1 1.468(7) 23_655 ?
N1 C2 1.498(8) . ?
N1 C2 1.498(8) 23_655 ?
N1 C3 1.491(8) . ?
N1 C3 1.491(8) 23_655 ?
C1 C1 1.535(14) 11_566 ?
C1 H1A 0.9900 . ?
C1 H1B 0.9900 . ?
C1 C3 2.031(15) 25_666 ?
C2 H2A 0.9900 . ?
C2 H2B 0.9900 . ?
C2 C3 1.539(13) 11_566 ?
C3 H3A 0.9900 . ?
C3 H3B 0.9900 . ?
O22 C22 1.399(10) . ?
O22 C23 1.388(10) 23_655 ?
O21 C21 1.387(12) . ?
O23 H23A 0.8400 . ?
O23 C24 1.380(12) . ?
C21 H21A 0.9900 . ?
C21 H21B 0.9900 . ?
C21 C22 1.536(14) . ?
C22 C23 1.539(13) . ?
C23 C24 1.531(14) . ?
C24 H24A 0.9900 . ?
C24 H24B 0.9900 . ?
